data_4318067
loop_
_publ_author_name
'Yong-Rong Xie'
'Ren-Gen Xiong'
'Xiang Xue'
'Xue-Tai Chen'
'Ziling Xue'
'Xiao-Zeng You'

_publ_contact_author_address
;
Prof. Ren-Gen Xiong
Coordination Chemistry Institue
Nanjing University, Nanjing
210093, P. R. China
;
_publ_contact_author_email xyz@netra.nju.edu.cn
_publ_contact_author_fax 86-25-3317761
_publ_contact_author_name 'Prof.Ren-Gen Xiong'
_publ_contact_author_phone 86-25-3594724
_publ_section_title
;
 Two Chiral Coordination Polymers: Preparation and X-ray Structures of
 Mono(4-sulfo-l-phenylalanine)(diaqua) Zinc(II) and Copper(II) Complexes
;
_journal_name_full 'Inorganic Chemistry'
_journal_page_first 3323
_journal_page_last 3326
_journal_paper_doi 10.1021/ic010862g
_journal_volume 41
_journal_year 2002
_chemical_formula_sum 'C9 H13 Cu N O7 S'
_chemical_formula_weight 342.80
_chemical_name_systematic
;
  ?
;
_space_group_IT_number 19
_symmetry_cell_setting orthorhombic
_symmetry_space_group_name_Hall 'P 2ac 2ab'
_symmetry_space_group_name_H-M 'P 21 21 21'
_atom_sites_solution_hydrogens geom
_atom_sites_solution_primary direct
_atom_sites_solution_secondary difmap
_audit_creation_method SHELXL-97
_cell_angle_alpha 90.00
_cell_angle_beta 90.00
_cell_angle_gamma 90.00
_cell_formula_units_Z 4
_cell_length_a 6.2058(8)
_cell_length_b 11.4263(15)
_cell_length_c 17.959(2)
_cell_measurement_temperature 293(2)
_cell_volume 1273.5(3)
_computing_structure_refinement 'SHELXL-97 (Sheldrick, 1997)'
_computing_structure_solution 'SHELXS-97 (Sheldrick, 1990)'
_diffrn_ambient_temperature 293(2)
_diffrn_measured_fraction_theta_full 0.953
_diffrn_measured_fraction_theta_max 0.953
_diffrn_radiation_monochromator graphite
_diffrn_radiation_source 'fine-focus sealed tube'
_diffrn_radiation_type MoK\a
_diffrn_radiation_wavelength 0.71073
_diffrn_reflns_av_R_equivalents 0.0247
_diffrn_reflns_av_sigmaI/netI 0.0513
_diffrn_reflns_limit_h_max 8
_diffrn_reflns_limit_h_min -7
_diffrn_reflns_limit_k_max 6
_diffrn_reflns_limit_k_min -15
_diffrn_reflns_limit_l_max 23
_diffrn_reflns_limit_l_min -21
_diffrn_reflns_number 6148
_diffrn_reflns_theta_full 28.01
_diffrn_reflns_theta_max 28.01
_diffrn_reflns_theta_min 2.11
_exptl_absorpt_coefficient_mu 1.907
_exptl_crystal_density_diffrn 1.788
_exptl_crystal_density_method 'not measured'
_exptl_crystal_F_000 700
_refine_diff_density_max 0.535
_refine_diff_density_min -0.300
_refine_diff_density_rms 0.09
_refine_ls_abs_structure_details 'Flack H D (1983), Acta Cryst. A39, 876-881'
_refine_ls_abs_structure_Flack 0.00
_refine_ls_extinction_method none
_refine_ls_goodness_of_fit_ref 0.919
_refine_ls_hydrogen_treatment mixed
_refine_ls_matrix_type full
_refine_ls_number_parameters 172
_refine_ls_number_reflns 2869
_refine_ls_number_restraints 0
_refine_ls_restrained_S_all 0.919
_refine_ls_R_factor_all 0.0443
_refine_ls_R_factor_gt 0.0375
_refine_ls_shift/su_max 0.000
_refine_ls_shift/su_mean 0.000
_refine_ls_structure_factor_coef Fsqd
_refine_ls_weighting_details 'calc w=1/[\s^2^(Fo^2^)+(0.0490P)^2^+0.0000P] where P=(Fo^2^+2Fc^2^)/3'
_refine_ls_weighting_scheme calc
_refine_ls_wR_factor_gt 0.0831
_refine_ls_wR_factor_ref 0.0853
_reflns_number_gt 2493
_reflns_number_total 2869
_reflns_threshold_expression >2sigma(I)
_cod_data_source_file ic010862g_3.cif
_cod_data_source_block 3
_cod_database_code 4318067

loop_
_symmetry_equiv_pos_as_xyz
'x, y, z'
'-x+1/2, -y, z+1/2'
'-x, y+1/2, -z+1/2'
'x+1/2, -y+1/2, -z'

loop_
_atom_site_label
_atom_site_type_symbol
_atom_site_fract_x
_atom_site_fract_y
_atom_site_fract_z
_atom_site_U_iso_or_equiv
_atom_site_adp_type
_atom_site_occupancy
_atom_site_symmetry_multiplicity
_atom_site_calc_flag
_atom_site_refinement_flags
_atom_site_disorder_assembly
_atom_site_disorder_group
Cu1 Cu 0.91509(7) 0.77550(4) 0.40903(2) 0.02586(12) Uani 1 1 d . . .
S2 S 0.54755(17) 0.08009(8) 0.29172(5) 0.0336(2) Uani 1 1 d . . .
O5 O 1.1673(4) 0.7419(2) 0.46959(14) 0.0289(6) Uani 1 1 d . . .
O2W O 0.6304(4) 0.7853(3) 0.36148(14) 0.0390(7) Uani 1 1 d . . .
C9 C 1.2059(6) 0.6347(3) 0.4761(2) 0.0263(8) Uani 1 1 d . . .
O4 O 0.4556(5) -0.0027(2) 0.34488(15) 0.0376(7) Uani 1 1 d . . .
C8 C 1.0867(7) 0.5489(3) 0.42572(19) 0.0305(8) Uani 1 1 d . . .
H8A H 1.1902 0.4948 0.4031 0.037 Uiso 1 1 calc R . .
N1 N 0.9803(5) 0.6179(3) 0.36703(16) 0.0301(7) Uani 1 1 d . . .
H1A H 0.8579 0.5824 0.3525 0.036 Uiso 1 1 calc R . .
H1B H 1.0676 0.6247 0.3272 0.036 Uiso 1 1 calc R . .
O1W O 1.0605(5) 0.8826(3) 0.31840(16) 0.0506(8) Uani 1 1 d . . .
O3 O 0.7257(5) 0.0301(3) 0.25089(17) 0.0519(9) Uani 1 1 d . . .
C7 C 0.6554(7) 0.1968(3) 0.3449(2) 0.0342(9) Uani 1 1 d . . .
C6 C 0.9244(8) 0.4801(4) 0.4719(2) 0.0416(10) Uani 1 1 d . . .
H6B H 0.9953 0.4493 0.5159 0.050 Uiso 1 1 calc R . .
H6C H 0.8102 0.5321 0.4882 0.050 Uiso 1 1 calc R . .
O2 O 0.3804(7) 0.1291(3) 0.24584(18) 0.0604(10) Uani 1 1 d . . .
C5 C 0.8273(7) 0.3795(4) 0.4277(2) 0.0395(11) Uani 1 1 d . . .
C4 C 0.8439(8) 0.1810(4) 0.3831(3) 0.0558(14) Uani 1 1 d . . .
H4B H 0.9136 0.1090 0.3816 0.067 Uiso 1 1 calc R . .
C3 C 0.6374(7) 0.3925(4) 0.3898(3) 0.0507(12) Uani 1 1 d . . .
H3B H 0.5650 0.4637 0.3917 0.061 Uiso 1 1 calc R . .
C2 C 0.9310(8) 0.2725(4) 0.4239(2) 0.0549(12) Uani 1 1 d . . .
H2B H 1.0606 0.2618 0.4491 0.066 Uiso 1 1 calc R . .
C1 C 0.5519(8) 0.3012(4) 0.3488(3) 0.0473(11) Uani 1 1 d . . .
H1C H 0.4224 0.3115 0.3236 0.057 Uiso 1 1 calc R . .
O1 O 1.3325(4) 0.5939(2) 0.52411(15) 0.0307(6) Uani 1 1 d . . .

loop_
_atom_site_aniso_label
_atom_site_aniso_U_11
_atom_site_aniso_U_22
_atom_site_aniso_U_33
_atom_site_aniso_U_23
_atom_site_aniso_U_13
_atom_site_aniso_U_12
Cu1 0.0250(2) 0.0247(2) 0.0279(2) -0.00353(19) -0.00027(19) 0.00171(19)
S2 0.0388(6) 0.0297(5) 0.0323(5) 0.0043(4) -0.0091(4) -0.0079(4)
O5 0.0256(13) 0.0235(14) 0.0376(14) -0.0061(11) -0.0064(11) 0.0002(10)
O2W 0.0308(15) 0.0408(15) 0.0454(16) -0.0085(14) -0.0100(12) 0.0046(14)
C9 0.0225(19) 0.0283(19) 0.0282(19) -0.0040(17) -0.0006(15) 0.0016(16)
O4 0.0380(17) 0.0338(14) 0.0411(14) 0.0043(13) -0.0002(13) -0.0075(13)
C8 0.033(2) 0.0267(17) 0.032(2) -0.0057(15) -0.0021(17) 0.0000(17)
N1 0.0266(17) 0.0341(18) 0.0295(16) -0.0065(14) -0.0027(13) 0.0012(14)
O1W 0.0450(19) 0.060(2) 0.0471(17) 0.0125(16) 0.0074(16) -0.0152(17)
O3 0.057(2) 0.056(2) 0.0428(19) -0.0043(16) 0.0083(16) -0.0149(17)
C7 0.039(2) 0.030(2) 0.033(2) 0.0030(16) -0.0089(17) -0.0138(17)
C6 0.045(2) 0.040(2) 0.040(2) -0.0047(19) -0.002(2) -0.007(2)
O2 0.077(3) 0.0429(17) 0.061(2) 0.0086(16) -0.040(2) -0.0116(18)
C5 0.047(3) 0.035(2) 0.037(2) 0.0051(18) -0.0032(19) -0.015(2)
C4 0.057(3) 0.036(2) 0.074(3) 0.007(2) -0.031(3) -0.004(2)
C3 0.035(3) 0.041(2) 0.076(3) -0.009(2) -0.004(2) -0.001(2)
C2 0.057(3) 0.045(2) 0.062(3) 0.002(2) -0.033(2) -0.007(3)
C1 0.036(3) 0.043(3) 0.062(3) -0.010(2) -0.011(2) -0.001(2)
O1 0.0314(14) 0.0269(13) 0.0339(14) -0.0055(12) -0.0071(12) -0.0009(11)

loop_
_atom_type_symbol
_atom_type_description
_atom_type_scat_dispersion_real
_atom_type_scat_dispersion_imag
_atom_type_scat_source
C C 0.0033 0.0016 'International Tables Vol C Tables 4.2.6.8 and 6.1.1.4'
H H 0.0000 0.0000 'International Tables Vol C Tables 4.2.6.8 and 6.1.1.4'
N N 0.0061 0.0033 'International Tables Vol C Tables 4.2.6.8 and 6.1.1.4'
O O 0.0106 0.0060 'International Tables Vol C Tables 4.2.6.8 and 6.1.1.4'
S S 0.1246 0.1234 'International Tables Vol C Tables 4.2.6.8 and 6.1.1.4'
Cu Cu 0.3201 1.2651 'International Tables Vol C Tables 4.2.6.8 and 6.1.1.4'

loop_
_geom_angle_atom_site_label_1
_geom_angle_atom_site_label_2
_geom_angle_atom_site_label_3
_geom_angle
_geom_angle_site_symmetry_1
_geom_angle_site_symmetry_3
_geom_angle_publ_flag
O5 Cu1 O2W 167.94(11) . . ?
O5 Cu1 O1 91.02(10) . 4_466 ?
O2W Cu1 O1 89.32(11) . 4_466 ?
O5 Cu1 N1 82.53(11) . . ?
O2W Cu1 N1 93.97(12) . . ?
O1 Cu1 N1 164.00(12) 4_466 . ?
O5 Cu1 O1W 101.01(12) . . ?
O2W Cu1 O1W 90.89(13) . . ?
O1 Cu1 O1W 97.69(12) 4_466 . ?
N1 Cu1 O1W 97.91(13) . . ?
O2 S2 O3 114.5(2) . . ?
O2 S2 O4 110.2(2) . . ?
O3 S2 O4 112.00(19) . . ?
O2 S2 C7 106.75(19) . . ?
O3 S2 C7 106.4(2) . . ?
O4 S2 C7 106.41(17) . . ?
C9 O5 Cu1 113.5(2) . . ?
O1 C9 O5 123.1(3) . . ?
O1 C9 C8 118.2(3) . . ?
O5 C9 C8 118.7(3) . . ?
N1 C8 C9 107.4(3) . . ?
N1 C8 C6 111.7(4) . . ?
C9 C8 C6 109.2(3) . . ?
N1 C8 H8A 109.5 . . ?
C9 C8 H8A 109.5 . . ?
C6 C8 H8A 109.5 . . ?
C8 N1 Cu1 107.7(2) . . ?
C8 N1 H1A 110.2 . . ?
Cu1 N1 H1A 110.2 . . ?
C8 N1 H1B 110.2 . . ?
Cu1 N1 H1B 110.2 . . ?
H1A N1 H1B 108.5 . . ?
C1 C7 C4 119.7(4) . . ?
C1 C7 S2 120.7(3) . . ?
C4 C7 S2 119.6(4) . . ?
C5 C6 C8 111.6(3) . . ?
C5 C6 H6B 109.3 . . ?
C8 C6 H6B 109.3 . . ?
C5 C6 H6C 109.3 . . ?
C8 C6 H6C 109.3 . . ?
H6B C6 H6C 108.0 . . ?
C3 C5 C2 118.2(4) . . ?
C3 C5 C6 121.2(4) . . ?
C2 C5 C6 120.6(4) . . ?
C7 C4 C2 120.0(5) . . ?
C7 C4 H4B 120.0 . . ?
C2 C4 H4B 120.0 . . ?
C5 C3 C1 120.9(4) . . ?
C5 C3 H3B 119.6 . . ?
C1 C3 H3B 119.6 . . ?
C5 C2 C4 120.7(4) . . ?
C5 C2 H2B 119.7 . . ?
C4 C2 H2B 119.7 . . ?
C7 C1 C3 120.6(4) . . ?
C7 C1 H1C 119.7 . . ?
C3 C1 H1C 119.7 . . ?
C9 O1 Cu1 107.4(2) . 4_566 ?

loop_
_geom_bond_atom_site_label_1
_geom_bond_atom_site_label_2
_geom_bond_distance
_geom_bond_site_symmetry_2
_geom_bond_publ_flag
Cu1 O5 1.944(2) . ?
Cu1 O2W 1.965(3) . ?
Cu1 O1 1.982(2) 4_466 ?
Cu1 N1 1.994(3) . ?
Cu1 O1W 2.228(3) . ?
S2 O2 1.438(3) . ?
S2 O3 1.445(4) . ?
S2 O4 1.461(3) . ?
S2 C7 1.772(4) . ?
O5 C9 1.254(4) . ?
C9 O1 1.256(4) . ?
C9 C8 1.525(5) . ?
C8 N1 1.472(5) . ?
C8 C6 1.523(5) . ?
C8 H8A 0.9800 . ?
N1 H1A 0.9000 . ?
N1 H1B 0.9000 . ?
C7 C1 1.357(6) . ?
C7 C4 1.368(6) . ?
C6 C5 1.522(5) . ?
C6 H6B 0.9700 . ?
C6 H6C 0.9700 . ?
C5 C3 1.369(6) . ?
C5 C2 1.383(7) . ?
C4 C2 1.387(6) . ?
C4 H4B 0.9300 . ?
C3 C1 1.383(6) . ?
C3 H3B 0.9300 . ?
C2 H2B 0.9300 . ?
C1 H1C 0.9300 . ?
O1 Cu1 1.982(2) 4_566 ?
